data_2008375
loop_
_publ_author_name
'Danilovski, Aleksandar'
'Vinkovi\'c, Mladen'
'Herak, Jure J.'

_publ_section_title
;
 Two novel optically active penam derivatives
;
_journal_issue 4
_journal_name_full 'Acta Crystallographica Section C'
_journal_page_first 656
_journal_page_last 659
_journal_paper_doi 10.1107/S0108270198015108
_journal_volume 55
_journal_year 1999
_chemical_formula_moiety 'C15 H17 Br N2 O3 S , H2 O1'
_chemical_formula_sum 'C15 H19 Br N2 O4 S'
_chemical_formula_weight 403.29
_chemical_name_systematic
;
(2S,4S,5R,6S)-2-benzylcarbamoyl-6-bromo-3,3-dimethyl-4-thia-1-
-azabicyclo[3.2.0]heptan-7-one 4-oxide hydrate
;
_space_group_IT_number 19
_symmetry_cell_setting orthorhombic
_symmetry_space_group_name_Hall 'P 2ac 2ab'
_symmetry_space_group_name_H-M 'P 21 21 21'
_cell_angle_alpha 90.00
_cell_angle_beta 90.00
_cell_angle_gamma 90.00
_cell_formula_units_Z 8
_cell_length_a 9.798(3)
_cell_length_b 18.752(4)
_cell_length_c 19.246(2)
_cell_measurement_reflns_used 20
_cell_measurement_temperature 293
_cell_measurement_theta_max 14.50
_cell_measurement_theta_min 2.00
_cell_volume 3536.1(14)
_computing_cell_refinement STADI4
_computing_data_collection 'STADI4 (Stoe & Cie, 1996a)'
_computing_data_reduction 'X-RED (Stoe & Cie, 1996b)'
_computing_molecular_graphics 'PLATON93 (Spek, 1993a) and PLUTON93 (Spek, 1993b)'
_computing_publication_material SHELXL97
_computing_structure_refinement 'SHELXL97 (Sheldrick, 1997a)'
_computing_structure_solution 'SHELXS97 (Sheldrick, 1997b)'
_diffrn_ambient_temperature 293
_diffrn_measurement_device 'Philips PW1100 upgraded by Stoe & Cie'
_diffrn_measurement_method \w-scan
_diffrn_radiation_monochromator graphite
_diffrn_radiation_source 'fine-focus sealed X-ray tube'
_diffrn_radiation_type 'Mo K\a'
_diffrn_radiation_wavelength 0.71073
_diffrn_reflns_av_R_equivalents 0.042
_diffrn_reflns_av_sigmaI/netI 0.213
_diffrn_reflns_limit_h_max 10
_diffrn_reflns_limit_h_min -10
_diffrn_reflns_limit_k_max 26
_diffrn_reflns_limit_k_min -26
_diffrn_reflns_limit_l_max 27
_diffrn_reflns_limit_l_min -27
_diffrn_reflns_number 10411
_diffrn_reflns_theta_max 30
_diffrn_reflns_theta_min 3
_diffrn_standards_decay_% 6.4
_diffrn_standards_interval_time 90
_diffrn_standards_number 3
_exptl_absorpt_coefficient_mu 2.463
_exptl_absorpt_correction_T_max 0.658
_exptl_absorpt_correction_T_min 0.098
_exptl_absorpt_correction_type 'semi-empirical \y-scan (North et al., 1968)'
_exptl_crystal_colour colourless
_exptl_crystal_density_diffrn 1.515
_exptl_crystal_density_method 'not measured'
_exptl_crystal_description prism
_exptl_crystal_F_000 1648
_exptl_crystal_size_max 0.42
_exptl_crystal_size_mid 0.33
_exptl_crystal_size_min 0.17
_refine_diff_density_max 0.411
_refine_diff_density_min -0.383
_refine_ls_abs_structure_details '5249 Friedel pairs used in refinement (Flack, 1983)'
_refine_ls_abs_structure_Flack -0.014(12)
_refine_ls_extinction_method none
_refine_ls_goodness_of_fit_all 0.969
_refine_ls_goodness_of_fit_obs 1.239
_refine_ls_hydrogen_treatment 'only coordinates of H atoms refined'
_refine_ls_matrix_type full
_refine_ls_number_parameters 415
_refine_ls_number_reflns 9386
_refine_ls_restrained_S_all 0.977
_refine_ls_restrained_S_obs 1.239
_refine_ls_R_factor_all 0.280
_refine_ls_R_factor_obs 0.069
_refine_ls_shift/esd_max -0.001
_refine_ls_shift/esd_mean 0.000
_refine_ls_structure_factor_coef Fsqd
_refine_ls_weighting_details 'w = 1/[\s^2^(Fo^2^)+(0.0680P)^2^+0.0338P] where P=(Fo^2^+2Fc^2^)/3'
_refine_ls_weighting_scheme calc
_refine_ls_wR_factor_all 0.178
_refine_ls_wR_factor_obs 0.118
_reflns_number_observed 2812
_reflns_number_total 9388
_reflns_observed_criterion I>2\s(I)
_cod_data_source_file ka1291.cif
_cod_data_source_block I
_cod_depositor_comments
;
 Marking attached hydrogen atoms.

 Antanas Vaitkus,
 2017-11-30

 Correcting the atom types of the 'N23B' and 'N1B' atoms by changing them from
 'O' to 'N'.

 Antanas Vaitkus,
 2017-11-23

The following automatic conversions were performed:

'_atom_site_thermal_displace_type' tag value 'Uij' was replaced with
'Uani' value 46 times.

Automatic conversion script
Id: cif_fix_values 1646 2011-03-28 12:23:43Z adriana 

The following automatic conversions were performed:

'_refine_ls_weighting_scheme' value 'calc w =
1/[\s^2^(Fo^2^)+(0.0680P)^2^+0.0338P] where P=(Fo^2^+2Fc^2^)/3' was
changed to 'calc'. New tag '_refine_ls_weighting_details' was
created. The value of the new tag was set to 'w =
1/[\s^2^(Fo^2^)+(0.0680P)^2^+0.0338P] where P=(Fo^2^+2Fc^2^)/3'.

Automatic conversion script
Id: cif_fix_values 3143 2015-03-26 13:38:13Z robertas 
;
_cod_database_code 2008375

loop_
_symmetry_equiv_pos_as_xyz
x,y,z
x+1/2,-y+1/2,-z
-x+1/2,-y,z+1/2
-x,y+1/2,-z+1/2

loop_
_atom_site_aniso_label
_atom_site_aniso_U_11
_atom_site_aniso_U_22
_atom_site_aniso_U_33
_atom_site_aniso_U_12
_atom_site_aniso_U_13
_atom_site_aniso_U_23
_atom_site_aniso_type_symbol
N1A 0.035(3) 0.052(3) 0.059(4) 0.004(3) 0.004(3) -0.002(3) N
C2A 0.053(5) 0.055(4) 0.069(5) -0.018(4) 0.014(4) -0.013(4) C
C21A 0.052(5) 0.053(4) 0.060(5) -0.004(4) 0.002(4) -0.008(4) C
O22A 0.083(4) 0.048(3) 0.083(4) 0.006(3) 0.008(3) -0.009(3) O
N23A 0.048(4) 0.055(3) 0.088(4) 0.009(3) 0.008(3) -0.011(3) N
C24A 0.075(6) 0.073(5) 0.073(6) 0.012(4) -0.001(4) 0.008(4) C
C25A 0.070(6) 0.074(6) 0.087(7) -0.021(5) -0.012(5) 0.001(5) C
C26A 0.067(6) 0.090(7) 0.133(9) 0.010(5) -0.010(6) 0.022(6) C
C27A 0.085(9) 0.139(11) 0.166(13) -0.011(7) -0.033(10) 0.066(12) C
C28A 0.092(9) 0.181(15) 0.133(13) -0.034(9) -0.037(10) 0.054(12) C
C29A 0.216(17) 0.209(15) 0.088(10) -0.026(15) -0.003(11) -0.027(12) C
C30A 0.188(15) 0.123(9) 0.100(9) 0.020(8) -0.028(9) -0.008(8) C
C3A 0.080(6) 0.059(4) 0.098(7) -0.013(4) 0.036(6) -0.008(5) C
C31A 0.141(10) 0.087(6) 0.094(8) 0.014(6) 0.038(7) 0.024(5) C
C32A 0.095(7) 0.070(5) 0.236(13) -0.027(5) 0.055(8) -0.017(7) C
S4A 0.069(2) 0.089(2) 0.129(2) -0.0159(13) 0.037(2) -0.0072(14) S
O41A 0.047(3) 0.129(6) 0.159(6) -0.017(3) -0.003(4) -0.011(5) O
C5A 0.046(5) 0.053(4) 0.072(5) -0.008(3) 0.007(4) -0.013(4) C
C6A 0.046(4) 0.068(5) 0.082(6) 0.018(4) 0.000(4) 0.013(4) C
Br61A 0.0839(6) 0.0585(4) 0.1443(9) 0.0136(5) 0.0213(7) 0.0040(5) Br
C7A 0.033(5) 0.085(6) 0.070(6) -0.003(4) -0.002(5) -0.004(5) C
O71A 0.090(5) 0.118(5) 0.075(4) 0.038(4) 0.002(4) 0.013(4) O
OWA 0.36(2) 0.55(3) 0.240(14) -0.24(2) -0.065(15) 0.097(17) O
N1B 0.089(5) 0.049(3) 0.059(4) 0.003(4) 0.001(4) 0.004(3) N
C2B 0.079(6) 0.054(4) 0.060(5) 0.009(5) -0.004(5) -0.009(4) C
C21B 0.055(5) 0.062(5) 0.076(6) 0.001(4) -0.006(5) 0.013(5) C
O22B 0.105(4) 0.046(3) 0.108(4) 0.018(3) -0.015(4) 0.002(3) O
N23B 0.074(4) 0.053(3) 0.057(4) 0.015(3) 0.000(4) 0.016(3) N
C24B 0.067(6) 0.096(6) 0.081(6) 0.016(4) 0.011(5) 0.032(5) C
C25B 0.069(7) 0.071(5) 0.057(5) -0.001(4) -0.006(5) 0.022(4) C
C26B 0.095(8) 0.083(6) 0.073(6) -0.005(5) 0.002(6) 0.018(5) C
C27B 0.164(12) 0.102(8) 0.066(6) 0.021(8) 0.033(8) 0.022(5) C
C28B 0.078(8) 0.156(12) 0.157(13) -0.026(9) 0.001(9) 0.077(10) C
C29B 0.083(10) 0.183(13) 0.164(13) -0.051(9) -0.055(10) 0.053(11) C
C30B 0.073(8) 0.150(9) 0.105(8) -0.038(7) -0.001(7) 0.009(7) C
C3B 0.100(7) 0.092(6) 0.064(5) -0.008(6) -0.006(6) 0.013(4) C
C31B 0.076(7) 0.177(12) 0.119(8) 0.001(7) -0.024(7) 0.031(8) C
C32B 0.209(13) 0.091(7) 0.094(7) -0.049(8) -0.056(8) -0.018(6) C
S4B 0.128(2) 0.113(2) 0.081(2) 0.011(2) -0.034(2) 0.0138(15) S
O41B 0.182(7) 0.115(5) 0.058(4) -0.014(5) 0.017(4) -0.010(3) O
C5B 0.105(7) 0.078(5) 0.061(5) 0.026(6) -0.001(5) 0.013(4) C
C6B 0.138(8) 0.059(5) 0.068(5) 0.013(6) 0.028(6) 0.005(4) C
Br61B 0.266(2) 0.0596(5) 0.1026(8) 0.0354(8) 0.0417(9) 0.0128(5) Br
C7B 0.121(9) 0.047(5) 0.072(6) 0.010(7) 0.005(7) 0.001(4) C
O71B 0.117(6) 0.068(4) 0.133(6) -0.008(5) 0.001(5) 0.014(3) O
OWB 0.41(3) 0.67(5) 0.44(3) 0.28(3) -0.02(3) 0.13(3) O

loop_
_atom_site_label
_atom_site_fract_x
_atom_site_fract_y
_atom_site_fract_z
_atom_site_U_iso_or_equiv
_atom_site_thermal_displace_type
_atom_site_calc_flag
_atom_site_refinement_flags
_atom_site_type_symbol
_atom_site_attached_hydrogens
N1A -0.2845(5) 1.0934(3) 0.2681(3) 0.0485(14) Uani ? ? N 0
C2A -0.2782(8) 1.0171(4) 0.2596(4) 0.059(2) Uani ? ? C 0
C21A -0.1399(8) 0.9847(4) 0.2632(4) 0.055(2) Uani ? ? C 0
O22A -0.1244(5) 0.9215(2) 0.2499(3) 0.0714(14) Uani ? ? O 0
N23A -0.0398(6) 1.0277(3) 0.2815(3) 0.063(2) Uani ? ? N 0
C24A 0.1025(8) 1.0022(4) 0.2820(4) 0.074(2) Uani ? ? C 0
C25A 0.1418(9) 0.9644(4) 0.3465(5) 0.077(2) Uani ? ? C 0
C26A 0.2096(9) 0.8989(5) 0.3439(6) 0.096(3) Uani ? ? C 0
C27A 0.2558(11) 0.8637(7) 0.3993(9) 0.130(5) Uani ? ? C 0
C28A 0.2393(13) 0.8905(9) 0.4636(9) 0.135(5) Uani ? ? C 0
C29A 0.171(2) 0.9528(10) 0.4697(7) 0.171(6) Uani ? ? C 0
C30A 0.1204(14) 0.9905(6) 0.4088(7) 0.137(5) Uani ? ? C 0
C3A -0.3692(8) 0.9872(4) 0.3201(5) 0.079(3) Uani ? ? C 0
C31A -0.2967(11) 0.9813(5) 0.3885(5) 0.107(3) Uani ? ? C 0
C32A -0.4356(10) 0.9167(4) 0.2975(7) 0.134(4) Uani ? ? C 0
S4A -0.5049(2) 1.05500(12) 0.33124(15) 0.0954(8) Uani ? ? S 0
O41A -0.5789(6) 1.0604(4) 0.2657(4) 0.112(2) Uani ? ? O 0
C5A -0.3742(6) 1.1229(3) 0.3219(4) 0.057(2) Uani ? ? C 0
C6A -0.4053(7) 1.1849(4) 0.2735(4) 0.065(2) Uani ? ? C 0
Br61A -0.34451(9) 1.27655(4) 0.30466(6) 0.0956(4) Uani ? ? Br 0
C7A -0.3169(7) 1.1451(4) 0.2211(5) 0.063(2) Uani ? ? C 0
O71A -0.2919(6) 1.1533(3) 0.1605(3) 0.094(2) Uani ? ? O 0
OWA -0.557(2) 0.9809(11) 0.1370(9) 0.384(12) Uani ? ? O 2
N1B -0.0212(7) 0.8541(3) 0.1210(3) 0.066(2) Uani ? ? N 0
C2B -0.0245(8) 0.7755(4) 0.1180(4) 0.065(2) Uani ? ? C 0
C21B -0.0153(7) 0.7377(4) 0.1867(4) 0.064(2) Uani ? ? C 0
O22B 0.0076(5) 0.6730(2) 0.1830(3) 0.086(2) Uani ? ? O 0
N23B -0.0339(6) 0.7732(3) 0.2439(3) 0.061(2) Uani ? ? N 0
C24B -0.0208(8) 0.7409(4) 0.3121(4) 0.081(2) Uani ? ? C 0
C25B -0.1395(9) 0.7516(4) 0.3586(4) 0.066(2) Uani ? ? C 0
C26B -0.1299(10) 0.7950(4) 0.4167(5) 0.084(3) Uani ? ? C 0
C27B -0.2430(17) 0.8058(6) 0.4605(5) 0.110(4) Uani ? ? C 0
C28B -0.3594(13) 0.7722(7) 0.4457(8) 0.130(5) Uani ? ? C 0
C29B -0.3731(14) 0.7280(8) 0.3903(8) 0.143(5) Uani ? ? C 0
C30B -0.2607(12) 0.7164(6) 0.3475(5) 0.110(3) Uani ? ? C 0
C3B -0.1551(12) 0.7576(4) 0.0785(4) 0.085(3) Uani ? ? C 0
C31B -0.2808(11) 0.7590(6) 0.1253(6) 0.124(4) Uani ? ? C 0
C32B -0.1462(14) 0.6886(5) 0.0359(5) 0.132(4) Uani ? ? C 0
S4B -0.1761(3) 0.83227(15) 0.01566(13) 0.1076(9) Uani ? ? S 0
O41B -0.0531(9) 0.8297(3) -0.0319(3) 0.118(2) Uani ? ? O 0
C5B -0.1265(10) 0.8937(4) 0.0841(4) 0.081(3) Uani ? ? C 0
C6B -0.0173(10) 0.9468(4) 0.0636(4) 0.088(3) Uani ? ? C 0
Br61B -0.0378(2) 1.04381(5) 0.09422(6) 0.1427(6) Uani ? ? Br 0
C7B 0.0840(15) 0.9001(4) 0.1026(5) 0.080(3) Uani ? ? C 0
O71B 0.2018(10) 0.8980(3) 0.1123(4) 0.106(2) Uani ? ? O 0
OWB -0.362(3) 0.9974(15) 0.0601(13) 0.506(19) Uani ? ? O 2
H2A -0.3201(8) 1.0044(4) 0.2150(4) 0.071 Uiso ? ? H 0
H23A -0.0577(6) 1.0710(3) 0.2931(3) 0.076 Uiso F ? H 0
H241A 0.1627(8) 1.0428(4) 0.2758(4) 0.089 Uiso ? ? H 0
H242A 0.1159(8) 0.9704(4) 0.2429(4) 0.089 Uiso ? ? H 0
H26A 0.2235(9) 0.8784(5) 0.3005(6) 0.116 Uiso ? ? H 0
H27A 0.2998(11) 0.8202(7) 0.3934(9) 0.156 Uiso ? ? H 0
H28A 0.2736(13) 0.8670(9) 0.5024(9) 0.163 Uiso ? ? H 0
H29A 0.156(2) 0.9720(10) 0.5136(7) 0.205 Uiso ? ? H 0
H30A 0.0730(14) 1.0331(6) 0.4140(7) 0.164 Uiso ? ? H 0
H311A -0.2571(11) 1.0266(5) 0.4003(5) 0.161 Uiso ? ? H 0
H312A -0.2260(11) 0.9461(5) 0.3852(5) 0.161 Uiso ? ? H 0
H313A -0.3606(11) 0.9676(5) 0.4239(5) 0.161 Uiso ? ? H 0
H321A -0.4805(10) 0.9232(4) 0.2536(7) 0.201 Uiso ? ? H 0
H322A -0.5012(10) 0.9021(4) 0.3317(7) 0.201 Uiso ? ? H 0
H323A -0.3666(10) 0.8806(4) 0.2930(7) 0.201 Uiso ? ? H 0
H5A -0.3281(6) 1.1362(3) 0.3652(4) 0.069 Uiso ? ? H 0
H6A -0.5015(7) 1.1857(4) 0.2595(4) 0.078 Uiso ? ? H 0
H2B 0.0529(8) 0.7599(4) 0.0896(4) 0.078 Uiso ? ? H 0
H23B -0.0550(6) 0.8176(3) 0.2413(3) 0.074 Uiso F ? H 0
H241B 0.0597(8) 0.7603(4) 0.3345(4) 0.097 Uiso ? ? H 0
H242B -0.0063(8) 0.6900(4) 0.3063(4) 0.097 Uiso ? ? H 0
H26B -0.0475(10) 0.8173(4) 0.4270(5) 0.101 Uiso ? ? H 0
H27B -0.2368(17) 0.8357(6) 0.4989(5) 0.133 Uiso ? ? H 0
H28B -0.4344(13) 0.7793(7) 0.4745(8) 0.156 Uiso ? ? H 0
H29B -0.4560(14) 0.7058(8) 0.3811(8) 0.172 Uiso ? ? H 0
H30B -0.2678(12) 0.6844(6) 0.3107(5) 0.132 Uiso ? ? H 0
H311B -0.3603(11) 0.7474(6) 0.0984(6) 0.186 Uiso ? ? H 0
H312B -0.2911(11) 0.8057(6) 0.1450(6) 0.186 Uiso ? ? H 0
H313B -0.2701(11) 0.7246(6) 0.1619(6) 0.186 Uiso ? ? H 0
H321B -0.0660(14) 0.6898(5) 0.0073(5) 0.198 Uiso ? ? H 0
H322B -0.2257(14) 0.6843(5) 0.0071(5) 0.198 Uiso ? ? H 0
H323B -0.1413(14) 0.6485(5) 0.0668(5) 0.198 Uiso ? ? H 0
H5B -0.2010(10) 0.9125(4) 0.1127(4) 0.097 Uiso ? ? H 0
H6B -0.0003(10) 0.9449(4) 0.0135(4) 0.106 Uiso ? ? H 0

loop_
_atom_type_symbol
_atom_type_scat_dispersion_real
_atom_type_scat_dispersion_imag
_atom_type_scat_source
C 0.0033 0.0016 '  International Tables Vol C Tables 4.2.6.8 and 6.1.1.4'
H 0.0000 0.0000 '  International Tables Vol C Tables 4.2.6.8 and 6.1.1.4'
Br -0.2901 2.4595 '  International Tables Vol C Tables 4.2.6.8 and 6.1.1.4'
N 0.0061 0.0033 '  International Tables Vol C Tables 4.2.6.8 and 6.1.1.4'
O 0.0106 0.0060 '  International Tables Vol C Tables 4.2.6.8 and 6.1.1.4'
S 0.1246 0.1234 '  International Tables Vol C Tables 4.2.6.8 and 6.1.1.4'

loop_
_geom_angle_atom_site_label_1
_geom_angle_atom_site_label_2
_geom_angle_atom_site_label_3
_geom_angle
_geom_angle_publ_flag
O41A S4A C5A 102.5(4) ?
O41A S4A C3A 107.7(4) ?
C5A S4A C3A 87.9(3) yes
C7A N1A C2A 129.8(6) yes
C7A N1A C5A 93.4(5) yes
C2A N1A C5A 118.7(5) yes
C21A N23A C24A 120.6(6) ?
N1A C5A C6A 88.7(5) yes
N1A C5A S4A 103.2(4) yes
C6A C5A S4A 117.1(5) yes
N1A C2A C21A 116.1(6) ?
N1A C2A C3A 104.3(6) ?
C21A C2A C3A 109.6(7) ?
C31A C3A C32A 112.7(8) ?
C31A C3A C2A 114.1(7) ?
C32A C3A C2A 109.7(7) ?
C31A C3A S4A 106.8(6) ?
C32A C3A S4A 108.6(6) ?
C2A C3A S4A 104.3(5) yes
C5A C6A C7A 85.2(5) yes
C5A C6A Br61A 115.6(5) ?
C7A C6A Br61A 118.1(5) ?
O71A C7A N1A 133.5(7) ?
O71A C7A C6A 134.0(8) ?
N1A C7A C6A 92.4(6) yes
O22A C21A N23A 123.8(7) ?
O22A C21A C2A 120.0(7) ?
N23A C21A C2A 116.2(6) ?
N23A C24A C25A 114.1(7) ?
C30A C25A C26A 115.9(9) ?
C30A C25A C24A 123.1(9) ?
C26A C25A C24A 121.0(9) ?
C27A C26A C25A 124.6(11) ?
C26A C27A C28A 120.7(14) ?
C27A C28A C29A 117.5(15) ?
C28A C29A C30A 121.1(13) ?
C25A C30A C29A 120.1(11) ?
O41B S4B C5B 104.2(4) ?
O41B S4B C3B 106.3(4) ?
C5B S4B C3B 88.7(4) yes
C7B N1B C5B 94.8(7) yes
C7B N1B C2B 128.7(7) yes
C5B N1B C2B 118.4(6) yes
C21B N23B C24B 122.7(6) ?
N1B C5B C6B 87.9(6) yes
N1B C5B S4B 102.7(5) yes
C6B C5B S4B 114.7(6) yes
N1B C2B C21B 115.8(6) ?
N1B C2B C3B 104.9(6) ?
C21B C2B C3B 112.6(6) ?
C31B C3B C2B 112.3(7) ?
C31B C3B C32B 112.0(9) ?
C2B C3B C32B 113.8(9) ?
C31B C3B S4B 106.4(7) ?
C2B C3B S4B 104.5(6) ?
C32B C3B S4B 107.1(6) yes
C5B C6B C7B 87.4(7) yes
C5B C6B Br61B 117.9(6) ?
C7B C6B Br61B 117.5(6) ?
O71B C7B N1B 132.1(9) ?
O71B C7B C6B 137.8(10) ?
N1B C7B C6B 90.0(9) yes
O22B C21B N23B 125.2(7) ?
O22B C21B C2B 115.0(7) ?
N23B C21B C2B 119.8(6) ?
N23B C24B C25B 114.8(6) ?
C30B C25B C26B 117.8(9) ?
C30B C25B C24B 121.2(9) ?
C26B C25B C24B 120.9(9) ?
C25B C26B C27B 120.9(10) ?
C28B C27B C26B 118.5(11) ?
C27B C28B C29B 122.8(13) ?
C28B C29B C30B 118.9(11) ?
C25B C30B C29B 121.0(11) ?

loop_
_geom_bond_atom_site_label_1
_geom_bond_atom_site_label_2
_geom_bond_site_symmetry_1
_geom_bond_site_symmetry_2
_geom_bond_distance
_geom_bond_publ_flag
Br61A C6A ? ? 1.915(7) ?
S4A O41A ? ? 1.458(7) ?
S4A C5A ? ? 1.815(6) ?
S4A C3A ? ? 1.852(8) ?
O71A C7A ? ? 1.201(8) ?
O22A C21A ? ? 1.222(7) ?
N1A C7A ? ? 1.364(9) yes
N1A C2A ? ? 1.440(8) ?
N1A C5A ? ? 1.468(8) ?
N23A C21A ? ? 1.317(8) yes
N23A C24A ? ? 1.474(9) yes
C5A C6A ? ? 1.521(9) ?
C2A C21A ? ? 1.487(10) yes
C2A C3A ? ? 1.571(10) yes
C3A C31A ? ? 1.501(12) ?
C3A C32A ? ? 1.537(11) ?
C6A C7A ? ? 1.526(10) ?
C24A C25A ? ? 1.480(11) ?
C25A C30A ? ? 1.311(13) ?
C25A C26A ? ? 1.398(11) ?
C26A C27A ? ? 1.332(13) ?
C27A C28A ? ? 1.34(2) ?
C28A C29A ? ? 1.35(2) ?
C29A C30A ? ? 1.45(2) ?
Br61B C6B ? ? 1.923(7) ?
S4B O41B ? ? 1.515(8) ?
S4B C5B ? ? 1.816(9) ?
S4B C3B ? ? 1.862(8) ?
O71B C7B ? ? 1.170(11) ?
O22B C21B ? ? 1.237(8) ?
N1B C7B ? ? 1.390(13) yes
N1B C5B ? ? 1.457(9) ?
N1B C2B ? ? 1.475(9) ?
N23B C21B ? ? 1.298(9) yes
N23B C24B ? ? 1.451(9) yes
C5B C6B ? ? 1.513(11) ?
C2B C21B ? ? 1.502(10) yes
C2B C3B ? ? 1.526(12) yes
C3B C31B ? ? 1.525(13) ?
C3B C32B ? ? 1.534(12) ?
C6B C7B ? ? 1.523(13) ?
C24B C25B ? ? 1.482(11) ?
C25B C30B ? ? 1.376(12) ?
C25B C26B ? ? 1.386(11) ?
C26B C27B ? ? 1.406(13) ?
C27B C28B ? ? 1.33(2) ?
C28B C29B ? ? 1.36(2) ?
C29B C30B ? ? 1.39(2) ?

loop_
_geom_hbond_atom_site_label_D
_geom_hbond_atom_site_label_H
_geom_hbond_atom_site_label_A
_geom_hbond_site_symmetry_D
_geom_hbond_site_symmetry_A
_geom_hbond_distance_DH
_geom_hbond_distance_HA
_geom_hbond_distance_DA
_geom_hbond_angle_DHA
_geom_hbond_publ_flag
N23A H23A N1A 1 1 0.860(8) 2.312(8) 2.708(8) 108.3(6) yes
N23B H23B N1B 1 1 0.859(8) 2.437(8) 2.813(8) 107.1(6) yes
N23B H23B O22A 1 1 0.859(8) 2.070(7) 2.921(7) 170.5(7) yes
N23A H23A O22B 1 4 0.860(8) 2.028(7) 2.827(7) 154.2(7) yes

loop_
_geom_torsion_atom_site_label_1
_geom_torsion_atom_site_label_2
_geom_torsion_atom_site_label_3
_geom_torsion_atom_site_label_4
_geom_torsion
_geom_torsion_publ_flag
C7A N1A C5A C6A -4.1(5) ?
C2A N1A C5A C6A -144.0(6) ?
C7A N1A C5A S4A 113.5(5) ?
C2A N1A C5A S4A -26.4(7) ?
O41A S4A C5A N1A -69.3(5) ?
C3A S4A C5A N1A 38.4(5) yes
O41A S4A C5A C6A 26.0(6) ?
C3A S4A C5A C6A 133.7(6) yes
C7A N1A C2A C21A 111.5(8) ?
C5A N1A C2A C21A -125.4(7) ?
C7A N1A C2A C3A -127.8(7) yes
C5A N1A C2A C3A -4.7(9) yes
N1A C2A C3A C31A -83.0(8) ?
C21A C2A C3A C31A 41.9(8) ?
N1A C2A C3A C32A 149.4(7) ?
C21A C2A C3A C32A -85.7(8) ?
N1A C2A C3A S4A 33.2(7) yes
C21A C2A C3A S4A 158.0(5) ?
O41A S4A C3A C31A -178.7(6) ?
C5A S4A C3A C31A 78.8(6) ?
O41A S4A C3A C32A -56.9(8) ?
C5A S4A C3A C32A -159.3(8) ?
O41A S4A C3A C2A 60.1(6) ?
C5A S4A C3A C2A -42.3(5) yes
N1A C5A C6A C7A 3.7(4) ?
S4A C5A C6A C7A -100.4(5) ?
N1A C5A C6A Br61A -115.2(5) ?
S4A C5A C6A Br61A 140.7(4) ?
C2A N1A C7A O71A -39.3(13) ?
C5A N1A C7A O71A -171.9(9) ?
C2A N1A C7A C6A 136.7(7) ?
C5A N1A C7A C6A 4.1(5) ?
C5A C6A C7A O71A 172.0(9) ?
Br61A C6A C7A O71A -71.5(10) ?
C5A C6A C7A N1A -4.0(5) ?
Br61A C6A C7A N1A 112.6(5) ?
C24A N23A C21A O22A 4.4(11) ?
C24A N23A C21A C2A -175.8(6) ?
N1A C2A C21A O22A -173.0(6) ?
C3A C2A C21A O22A 69.3(9) ?
N1A C2A C21A N23A 7.3(10) ?
C3A C2A C21A N23A -110.5(7) ?
C21A N23A C24A C25A -83.9(9) yes
N23A C24A C25A C30A -50.4(12) yes
N23A C24A C25A C26A 132.1(8) ?
C30A C25A C26A C27A -2.0(14) ?
C24A C25A C26A C27A 175.7(9) ?
C25A C26A C27A C28A -0.2(17) ?
C26A C27A C28A C29A 2(2) ?
C27A C28A C29A C30A -2(2) ?
C26A C25A C30A C29A 2.2(17) ?
C24A C25A C30A C29A -175.4(11) ?
C28A C29A C30A C25A 0(2) ?
C7B N1B C5B C6B -1.3(6) ?
C2B N1B C5B C6B -140.6(6) ?
C7B N1B C5B S4B 113.6(6) ?
C2B N1B C5B S4B -25.8(8) ?
O41B S4B C5B N1B -69.1(6) ?
C3B S4B C5B N1B 37.4(6) yes
O41B S4B C5B C6B 24.5(7) ?
C3B S4B C5B C6B 131.0(7) yes
C7B N1B C2B C21B 106.6(9) ?
C5B N1B C2B C21B -129.7(7) ?
C7B N1B C2B C3B -128.6(9) yes
C5B N1B C2B C3B -4.9(9) yes
N1B C2B C3B C31B -82.3(8) ?
C21B C2B C3B C31B 44.5(9) ?
N1B C2B C3B C32B 149.1(7) ?
C21B C2B C3B C32B -84.1(9) ?
N1B C2B C3B S4B 32.6(7) yes
C21B C2B C3B S4B 159.4(6) ?
O41B S4B C3B C31B -178.6(6) ?
C5B S4B C3B C31B 77.0(7) ?
O41B S4B C3B C2B 62.4(6) ?
C5B S4B C3B C2B -42.0(6) ?
O41B S4B C3B C32B -58.7(9) ?
C5B S4B C3B C32B -163.1(9) yes
N1B C5B C6B C7B 1.2(6) ?
S4B C5B C6B C7B -101.8(6) ?
N1B C5B C6B Br61B -118.7(6) ?
S4B C5B C6B Br61B 138.3(5) ?
C5B N1B C7B O71B -175.6(12) ?
C2B N1B C7B O71B -42.9(16) ?
C5B N1B C7B C6B 1.3(6) ?
C2B N1B C7B C6B 134.0(7) ?
C5B C6B C7B O71B 175.3(13) ?
Br61B C6B C7B O71B -64.3(15) ?
C5B C6B C7B N1B -1.2(6) ?
Br61B C6B C7B N1B 119.1(6) ?
C24B N23B C21B O22B 4.3(11) ?
C24B N23B C21B C2B -177.2(7) ?
N1B C2B C21B O22B -167.1(6) ?
C3B C2B C21B O22B 72.2(9) ?
N1B C2B C21B N23B 14.4(10) ?
C3B C2B C21B N23B -106.4(8) ?
C21B N23B C24B C25B -127.6(8) yes
N23B C24B C25B C30B 72.3(10) yes
N23B C24B C25B C26B -110.7(8) ?
C30B C25B C26B C27B -3.6(12) ?
C24B C25B C26B C27B 179.3(7) ?
C25B C26B C27B C28B 1.4(13) ?
C26B C27B C28B C29B 0.1(16) ?
C27B C28B C29B C30B 0.8(19) ?
C26B C25B C30B C29B 4.5(14) ?
C24B C25B C30B C29B -178.4(9) ?
C28B C29B C30B C25B -3.2(18) ?
